data_1559698
loop_
_publ_author_name
'Wei, Congyuan'
'Tang, Zhonghai'
'Zhang, Weifeng'
'Huang, Jianyao'
'Zhou, Yankai'
'Wang, Liping'
'Yu, Gui'

_publ_section_title
;
 Molecular engineering of (E)-1,2-bis(3-cyanothiophene-2-yl)ethene-based
 polymeric semiconductors for unipolar n-channel field-effect transistors
;
_journal_issue 46
_journal_name_full 'Polymer Chemistry'
_journal_page_first 7340
_journal_page_last 7348
_journal_paper_doi 10.1039/D0PY01399D
_journal_volume 11
_journal_year 2020
_chemical_formula_moiety 'C12 H6 N2 S2'
_chemical_formula_sum 'C12 H6 N2 S2'
_chemical_formula_weight 242.31
_space_group_crystal_system monoclinic
_space_group_IT_number 14
_space_group_name_Hall '-P 2ybc'
_space_group_name_H-M_alt 'P 1 21/c 1'
_atom_sites_solution_hydrogens geom
_atom_sites_solution_primary dual
_audit_creation_date 2018-11-15
_audit_creation_method
;
Olex2 1.2
(compiled 2018.05.29 svn.r3508 for OlexSys, GUI svn.r5506)
;
_audit_update_record
;
2019-11-06 deposited with the CCDC.	2020-10-31 downloaded from the CCDC.
;
_cell_angle_alpha 90
_cell_angle_beta 95.2960(10)
_cell_angle_gamma 90
_cell_formula_units_Z 2
_cell_length_a 3.82980(10)
_cell_length_b 10.4270(2)
_cell_length_c 13.8707(2)
_cell_measurement_reflns_used 4472
_cell_measurement_temperature 170.00(10)
_cell_measurement_theta_max 74.8370
_cell_measurement_theta_min 3.1860
_cell_volume 551.54(2)
_computing_cell_refinement 'CrysAlisPro 1.171.40.14e (Rigaku OD, 2018)'
_computing_data_collection 'CrysAlisPro 1.171.40.14e (Rigaku OD, 2018)'
_computing_data_reduction 'CrysAlisPro 1.171.40.14e (Rigaku OD, 2018)'
_computing_molecular_graphics 'Olex2 (Dolomanov et al., 2009)'
_computing_publication_material 'Olex2 (Dolomanov et al., 2009)'
_computing_structure_refinement 'ShelXL (Sheldrick, 2015)'
_computing_structure_solution 'ShelXT (Sheldrick, 2015)'
_diffrn_ambient_environment N~2~
_diffrn_ambient_temperature 170.00(10)
_diffrn_detector 'CCD plate'
_diffrn_detector_type HyPix
_diffrn_measured_fraction_theta_full 0.995
_diffrn_measured_fraction_theta_max 0.969
_diffrn_measurement_details
;
List of Runs (angles in degrees, time in seconds):

  # Type    Start    End  Width  t~exp~   \w     \q     \k     \f   Frames
#--------------------------------------------------------------------------
  1  \w   -119.00 -65.00   0.50    0.50    --  -47.32-134.00 152.00  108
  2  \w   -119.00 -64.00   0.50    0.50    --  -47.32-135.00 -27.00  110
  3  \w   -100.00 -15.00   0.50    0.50    --  -47.32 134.00-140.00  170
  4  \w     22.00 101.00   0.50    0.50    --   47.32-135.00 -27.00  158
  5  \w     21.00 100.00   0.50    0.50    --   47.32-134.00 152.00  158
  6  \w   -124.00 -26.00   0.50    0.50    --  -99.00 135.00  38.00  196
  7  \w     31.00 125.00   0.50    0.50    --  103.25-135.00 -27.00  188
  8  \w     31.00 123.00   0.50    0.50    --  103.25-134.00 152.00  184
  9  \w     71.00 169.00   0.50    0.50    --  103.25 135.00  38.00  196
 10  \w   -119.00 -71.00   0.50    0.50    --  -47.32-125.00-180.00   96
 11  \w     33.00 119.00   0.50    0.50    --   47.32  57.00 -30.00  172
 12  \w   -168.00 -81.00   0.50    0.50    --  -99.00 -94.00 -90.00  174
 13  \w   -168.00 -86.00   0.50    0.50    --  -99.00 -30.00-150.00  164
 14  \w     31.00 120.00   0.50    0.50    --  103.25 -61.00 120.00  178
 15  \w     31.00 120.00   0.50    0.50    --  103.25 -61.00 -30.00  178
 16  \w     31.00 109.00   0.50    0.50    --  103.25 -94.00-180.00  156
 17  \w     25.00 119.00   0.50    0.50    --   47.32  77.00  60.00  188
;
_diffrn_measurement_device 'four-circle diffractometer'
_diffrn_measurement_device_type 'XtaLAB Synergy R, HyPix'
_diffrn_measurement_method '\w scans'
_diffrn_orient_matrix_type 'CrysAlisPro convention (1999,Acta A55,543-557)'
_diffrn_orient_matrix_UB_11 -0.0224098000
_diffrn_orient_matrix_UB_12 0.1471201000
_diffrn_orient_matrix_UB_13 -0.0089911000
_diffrn_orient_matrix_UB_21 0.2248597000
_diffrn_orient_matrix_UB_22 0.0138292000
_diffrn_orient_matrix_UB_23 0.0973891000
_diffrn_orient_matrix_UB_31 0.3349976000
_diffrn_orient_matrix_UB_32 0.0006023000
_diffrn_orient_matrix_UB_33 -0.0535378000
_diffrn_radiation_monochromator mirror
_diffrn_radiation_probe x-ray
_diffrn_radiation_type CuK\a
_diffrn_radiation_wavelength 1.54184
_diffrn_reflns_av_R_equivalents 0.0305
_diffrn_reflns_av_unetI/netI 0.0143
_diffrn_reflns_Laue_measured_fraction_full 0.995
_diffrn_reflns_Laue_measured_fraction_max 0.969
_diffrn_reflns_limit_h_max 4
_diffrn_reflns_limit_h_min -4
_diffrn_reflns_limit_k_max 12
_diffrn_reflns_limit_k_min -11
_diffrn_reflns_limit_l_max 16
_diffrn_reflns_limit_l_min -17
_diffrn_reflns_number 5098
_diffrn_reflns_point_group_measured_fraction_full 0.995
_diffrn_reflns_point_group_measured_fraction_max 0.969
_diffrn_reflns_theta_full 67.684
_diffrn_reflns_theta_max 75.020
_diffrn_reflns_theta_min 5.315
_diffrn_source 'Rotating-anode X-ray tube'
_diffrn_source_type 'PhotonJet R (Cu) X-ray Source'
_exptl_absorpt_coefficient_mu 4.123
_exptl_absorpt_correction_T_max 1.00000
_exptl_absorpt_correction_T_min 0.64636
_exptl_absorpt_correction_type multi-scan
_exptl_absorpt_process_details
;
CrysAlisPro 1.171.40.14e (Rigaku Oxford Diffraction, 2018)
Empirical absorption correction using spherical harmonics,
 implemented in SCALE3 ABSPACK scaling algorithm.
;
_exptl_crystal_colour yellow
_exptl_crystal_colour_primary yellow
_exptl_crystal_density_diffrn 1.459
_exptl_crystal_description prism
_exptl_crystal_F_000 248
_exptl_crystal_size_max 0.423
_exptl_crystal_size_mid 0.178
_exptl_crystal_size_min 0.167
_refine_diff_density_max 0.322
_refine_diff_density_min -0.534
_refine_diff_density_rms 0.099
_refine_ls_extinction_method none
_refine_ls_goodness_of_fit_ref 1.127
_refine_ls_hydrogen_treatment constr
_refine_ls_matrix_type full
_refine_ls_number_parameters 73
_refine_ls_number_reflns 1098
_refine_ls_number_restraints 0
_refine_ls_restrained_S_all 1.127
_refine_ls_R_factor_all 0.0384
_refine_ls_R_factor_gt 0.0362
_refine_ls_shift/su_max 0.001
_refine_ls_shift/su_mean 0.000
_refine_ls_structure_factor_coef Fsqd
_refine_ls_weighting_details 'w=1/[\s^2^(Fo^2^)+(0.0609P)^2^+0.2559P] where P=(Fo^2^+2Fc^2^)/3'
_refine_ls_weighting_scheme calc
_refine_ls_wR_factor_gt 0.0978
_refine_ls_wR_factor_ref 0.0997
_reflns_Friedel_coverage 0.000
_reflns_number_gt 1073
_reflns_number_total 1098
_reflns_threshold_expression 'I > 2\s(I)'
_cod_data_source_file d0py01399d2.cif
_cod_data_source_block tx104
_cod_depositor_comments 'Adding full bibliography for 1559697--1559698.cif.'
_cod_database_code 1559698
_shelx_shelxl_version_number 2017/1
_chemical_oxdiff_formula CHNOS
_shelx_space_group_comment
;
The symmetry employed for this shelxl refinement is uniquely defined
by the following loop, which should always be used as a source of
symmetry information in preference to the above space-group names.
They are only intended as comments.
;
_reflns_odcompleteness_completeness 99.81
_reflns_odcompleteness_iscentric 1
_reflns_odcompleteness_theta 66.97
_olex2_refinement_description
;
1. Fixed Uiso
 At 1.2 times of:
  All C(H) groups
2.a Aromatic/amide H refined with riding coordinates:
 C1(H1), C2(H2), C5(H5)
;
_olex2_submission_special_instructions 'No special instructions were received'
_oxdiff_exptl_absorpt_empirical_details
;
Empirical correction (ABSPACK) includes:
- Absorption correction using spherical harmonics
- Frame scaling
;
_oxdiff_exptl_absorpt_empirical_full_max 3.852
_oxdiff_exptl_absorpt_empirical_full_min 0.182

loop_
_space_group_symop_operation_xyz
'x, y, z'
'-x, y+1/2, -z+1/2'
'-x, -y, -z'
'x, -y-1/2, z-1/2'

loop_
_atom_site_label
_atom_site_type_symbol
_atom_site_fract_x
_atom_site_fract_y
_atom_site_fract_z
_atom_site_U_iso_or_equiv
_atom_site_adp_type
_atom_site_occupancy
_atom_site_site_symmetry_order
_atom_site_calc_flag
_atom_site_refinement_flags_posn
_atom_site_refinement_flags_adp
_atom_site_refinement_flags_occupancy
_atom_site_disorder_assembly
_atom_site_disorder_group
S1 S 0.30650(10) 0.63129(4) 0.31649(3) 0.0254(2) Uani 1 1 d . . . . .
N1 N 0.9544(5) 0.86689(14) 0.59697(13) 0.0356(4) Uani 1 1 d . . . . .
C1 C 0.3698(5) 0.78699(17) 0.28207(13) 0.0296(4) Uani 1 1 d . . . . .
H1 H 0.295755 0.819189 0.221065 0.035 Uiso 1 1 calc R . . . .
C2 C 0.5401(5) 0.85803(16) 0.35392(14) 0.0289(4) Uani 1 1 d . . . . .
H2 H 0.596699 0.944243 0.348034 0.035 Uiso 1 1 calc R . . . .
C3 C 0.6208(4) 0.78440(15) 0.43883(11) 0.0235(4) Uani 1 1 d . . . . .
C4 C 0.5108(4) 0.65817(16) 0.43039(12) 0.0220(4) Uani 1 1 d . . . . .
C5 C 0.5571(4) 0.56060(16) 0.50472(12) 0.0238(4) Uani 1 1 d . . . . .
H5 H 0.675358 0.583895 0.563695 0.029 Uiso 1 1 calc R . . . .
C6 C 0.8056(5) 0.83238(16) 0.52628(13) 0.0262(4) Uani 1 1 d . . . . .

loop_
_atom_site_aniso_label
_atom_site_aniso_U_11
_atom_site_aniso_U_22
_atom_site_aniso_U_33
_atom_site_aniso_U_23
_atom_site_aniso_U_13
_atom_site_aniso_U_12
S1 0.0298(3) 0.0239(3) 0.0219(3) -0.00401(13) -0.00082(19) -0.00263(13)
N1 0.0453(10) 0.0304(9) 0.0298(9) -0.0043(6) -0.0048(8) -0.0063(6)
C1 0.0372(9) 0.0268(9) 0.0241(8) 0.0027(6) -0.0005(7) 0.0004(7)
C2 0.0370(10) 0.0225(8) 0.0270(9) 0.0020(6) 0.0016(8) -0.0012(6)
C3 0.0269(8) 0.0215(8) 0.0220(8) -0.0025(6) 0.0026(6) -0.0016(6)
C4 0.0225(7) 0.0222(8) 0.0213(8) -0.0031(6) 0.0014(6) -0.0006(6)
C5 0.0250(8) 0.0241(8) 0.0221(8) -0.0025(6) 0.0006(6) -0.0006(6)
C6 0.0326(9) 0.0191(8) 0.0269(9) -0.0006(6) 0.0029(7) -0.0030(6)

loop_
_atom_type_symbol
_atom_type_description
_atom_type_scat_dispersion_real
_atom_type_scat_dispersion_imag
_atom_type_scat_source
C C 0.0181 0.0091 'International Tables Vol C Tables 4.2.6.8 and 6.1.1.4'
H H 0.0000 0.0000 'International Tables Vol C Tables 4.2.6.8 and 6.1.1.4'
N N 0.0311 0.0180 'International Tables Vol C Tables 4.2.6.8 and 6.1.1.4'
S S 0.3331 0.5567 'International Tables Vol C Tables 4.2.6.8 and 6.1.1.4'

loop_
_geom_angle_atom_site_label_1
_geom_angle_atom_site_label_2
_geom_angle_atom_site_label_3
_geom_angle
_geom_angle_site_symmetry_1
_geom_angle_site_symmetry_3
_geom_angle_publ_flag
C1 S1 C4 92.15(8) . . ?
C2 C1 S1 112.48(13) . . ?
C1 C2 C3 111.56(15) . . ?
C2 C3 C6 124.48(15) . . ?
C4 C3 C2 113.84(15) . . ?
C4 C3 C6 121.67(15) . . ?
C3 C4 S1 109.98(12) . . ?
C3 C4 C5 126.30(15) . . ?
C5 C4 S1 123.71(13) . . ?
C5 C5 C4 125.2(2) 3_666 . ?
N1 C6 C3 177.92(18) . . ?

loop_
_geom_bond_atom_site_label_1
_geom_bond_atom_site_label_2
_geom_bond_distance
_geom_bond_site_symmetry_2
_geom_bond_publ_flag
S1 C1 1.7156(18) . ?
S1 C4 1.7202(16) . ?
N1 C6 1.146(2) . ?
C1 C2 1.359(3) . ?
C2 C3 1.416(2) . ?
C3 C4 1.384(2) . ?
C3 C6 1.437(2) . ?
C4 C5 1.448(2) . ?
C5 C5 1.340(3) 3_666 ?

loop_
_geom_torsion_atom_site_label_1
_geom_torsion_atom_site_label_2
_geom_torsion_atom_site_label_3
_geom_torsion_atom_site_label_4
_geom_torsion
_geom_torsion_site_symmetry_1
_geom_torsion_site_symmetry_2
_geom_torsion_site_symmetry_3
_geom_torsion_site_symmetry_4
_geom_torsion_publ_flag
S1 C1 C2 C3 -0.1(2) . . . . ?
S1 C4 C5 C5 -1.3(3) . . . 3_666 ?
C1 S1 C4 C3 0.00(13) . . . . ?
C1 S1 C4 C5 -179.88(15) . . . . ?
C1 C2 C3 C4 0.1(2) . . . . ?
C1 C2 C3 C6 178.83(16) . . . . ?
C2 C3 C4 S1 0.0(2) . . . . ?
C2 C3 C4 C5 179.84(16) . . . . ?
C3 C4 C5 C5 178.8(2) . . . 3_666 ?
C4 S1 C1 C2 0.03(15) . . . . ?
C6 C3 C4 S1 -178.84(13) . . . . ?
C6 C3 C4 C5 1.0(3) . . . . ?
